data_9009423
loop_
_publ_author_name
'Pasero, M.'
'Rotiroti, N.'

_publ_section_title
;
 The crystal structure of molybdomenite, PbSeO3
;
_journal_name_full 'Neues Jahrbuch fur Mineralogie, Monatshefte'
_journal_page_first 145
_journal_page_last 152
_journal_volume 2003
_journal_year 2003
_chemical_compound_source 'El Dragon mine, Potosi, Bolivia'
_chemical_formula_sum 'O3 Pb Se'
_chemical_name_mineral Molybdomenite
_space_group_IT_number 11
_symmetry_space_group_name_Hall '-P 2yb'
_symmetry_space_group_name_H-M 'P 1 21/m 1'
_cell_angle_alpha 90
_cell_angle_beta 106.547
_cell_angle_gamma 90
_cell_length_a 4.5437
_cell_length_b 5.5137
_cell_length_c 6.634
_cell_formula_units_Z 2
_cell_volume 159.316
_database_code_amcsd 0014923
_exptl_crystal_density_diffrn 6.966
_cod_original_formula_sum 'Pb Se O3'
_cod_database_code 9009423

loop_
_space_group_symop_operation_xyz
x,y,z
x,1/2-y,z
-x,1/2+y,-z
-x,-y,-z

loop_
_atom_site_aniso_label
_atom_site_aniso_U_11
_atom_site_aniso_U_22
_atom_site_aniso_U_33
_atom_site_aniso_U_12
_atom_site_aniso_U_13
_atom_site_aniso_U_23
Pb 0.02830 0.02840 0.02570 0.00000 0.01090 0.00000
Se 0.02200 0.02100 0.02100 0.00000 0.00740 0.00000
O1 0.02500 0.05600 0.04900 0.00000 0.01500 0.00000
O2 0.03300 0.01400 0.03000 -0.00200 0.00700 0.00200

loop_
_atom_site_label
_atom_site_fract_x
_atom_site_fract_y
_atom_site_fract_z
Pb 0.63860 0.25000 0.30110
Se 0.08470 0.75000 0.16340
O1 0.70400 0.75000 0.12400
O2 0.19900 0.51200 0.33800

loop_
_cod_related_entry_id
_cod_related_entry_database
_cod_related_entry_code
1 AMCSD 0014923
